data_4316517
loop_
_publ_author_name
'P. Bhyrappa'
'K. Karunanithi'

_publ_contact_author_address 'Dept. of Chem., Indian Institute of Technology Madras, Chennai 600036, India'
_publ_contact_author_email pbhyrappa@hotmail.com
_publ_contact_author_fax 091-44-2257-0509
_publ_contact_author_name 'P. Bhyrappa'
_publ_contact_author_phone 091-44-2257-4222
_publ_section_title
;
 Porphyrin-Fullerene, C60, Cocrystallates: Influence of C60 on the
 Porphyrin Ring Conformation
;
_journal_name_full 'Inorganic Chemistry'
_journal_page_first 8389
_journal_page_last 8400
_journal_paper_doi 10.1021/ic101030h
_journal_volume 49
_journal_year 2010
_chemical_formula_moiety 'C68 H44 Cu N4'
_chemical_formula_sum 'C68 H44 Cu N4'
_chemical_formula_weight 980.61
_chemical_name_systematic
;
 ?
;
_space_group_IT_number 14
_symmetry_cell_setting monoclinic
_symmetry_space_group_name_Hall '-P 2ybc'
_symmetry_space_group_name_H-M 'P 1 21/c 1'
_atom_sites_solution_hydrogens geom
_atom_sites_solution_primary direct
_atom_sites_solution_secondary difmap
_audit_creation_method SHELXL-97
_cell_angle_alpha 90.00
_cell_angle_beta 92.630(2)
_cell_angle_gamma 90.00
_cell_formula_units_Z 2
_cell_length_a 7.5140(2)
_cell_length_b 13.2397(4)
_cell_length_c 24.4967(8)
_cell_measurement_reflns_used 2785
_cell_measurement_temperature 173(2)
_cell_measurement_theta_max 28.2
_cell_measurement_theta_min 2.1
_cell_volume 2434.44(13)
_computing_cell_refinement 'APEX2/SAINT (Bruker, 2004)'
_computing_data_collection 'APEX2 (Bruker, 2004)'
_computing_data_reduction 'XPREP (Bruker, 2003)'
_computing_molecular_graphics 'ORTEP3 (Farrugia, 1997) & Mercury (Bruno et al., 2002)'
_computing_publication_material 'SHELXL-97 (Sheldrick, 2008)'
_computing_structure_refinement 'SHELXL-97 (Sheldrick, 2008)'
_computing_structure_solution 'SHELXS-97 (Sheldrick, 2008)'
_diffrn_ambient_temperature 173(2)
_diffrn_measured_fraction_theta_full 0.997
_diffrn_measured_fraction_theta_max 0.986
_diffrn_measurement_device_type 'Bruker axs (Kappa apex2 ccd diffractometer)'
_diffrn_measurement_method '\w and \f scan'
_diffrn_radiation_monochromator graphite
_diffrn_radiation_source 'fine-focus sealed tube'
_diffrn_radiation_type MoK\a
_diffrn_radiation_wavelength 0.71073
_diffrn_reflns_av_R_equivalents 0.0359
_diffrn_reflns_av_sigmaI/netI 0.0348
_diffrn_reflns_limit_h_max 9
_diffrn_reflns_limit_h_min -10
_diffrn_reflns_limit_k_max 17
_diffrn_reflns_limit_k_min -17
_diffrn_reflns_limit_l_max 32
_diffrn_reflns_limit_l_min -31
_diffrn_reflns_number 30214
_diffrn_reflns_theta_full 25.00
_diffrn_reflns_theta_max 28.25
_diffrn_reflns_theta_min 2.27
_diffrn_standards_decay_% 0
_exptl_absorpt_coefficient_mu 0.499
_exptl_absorpt_correction_T_max 0.9069
_exptl_absorpt_correction_T_min 0.8608
_exptl_absorpt_correction_type multi-scan
_exptl_absorpt_process_details 'SADABS, 2004'
_exptl_crystal_colour purple
_exptl_crystal_density_diffrn 1.338
_exptl_crystal_density_method 'not measured'
_exptl_crystal_description plate
_exptl_crystal_F_000 1018
_exptl_crystal_size_max 0.31
_exptl_crystal_size_mid 0.24
_exptl_crystal_size_min 0.20
_refine_diff_density_max 0.305
_refine_diff_density_min -0.391
_refine_diff_density_rms 0.050
_refine_ls_extinction_method none
_refine_ls_goodness_of_fit_ref 1.011
_refine_ls_hydrogen_treatment constr
_refine_ls_matrix_type full
_refine_ls_number_parameters 331
_refine_ls_number_reflns 5938
_refine_ls_number_restraints 0
_refine_ls_restrained_S_all 1.011
_refine_ls_R_factor_all 0.0596
_refine_ls_R_factor_gt 0.0381
_refine_ls_shift/su_max 0.000
_refine_ls_shift/su_mean 0.000
_refine_ls_structure_factor_coef Fsqd
_refine_ls_weighting_details 'calc w=1/[\s^2^(Fo^2^)+(0.0406P)^2^+1.2699P] where P=(Fo^2^+2Fc^2^)/3'
_refine_ls_weighting_scheme calc
_refine_ls_wR_factor_gt 0.0878
_refine_ls_wR_factor_ref 0.0981
_reflns_number_gt 4504
_reflns_number_total 5938
_reflns_threshold_expression >2sigma(I)
_cod_data_source_file ic101030h_si_002_1.cif
_cod_data_source_block Cu(TPP)(Ph)4
_cod_database_code 4316517

loop_
_symmetry_equiv_pos_as_xyz
'x, y, z'
'-x, y+1/2, -z+1/2'
'-x, -y, -z'
'x, -y-1/2, z-1/2'

loop_
_atom_site_label
_atom_site_type_symbol
_atom_site_fract_x
_atom_site_fract_y
_atom_site_fract_z
_atom_site_U_iso_or_equiv
_atom_site_adp_type
_atom_site_occupancy
_atom_site_symmetry_multiplicity
_atom_site_calc_flag
_atom_site_refinement_flags
_atom_site_disorder_assembly
_atom_site_disorder_group
C1 C 1.2421(2) 0.38501(13) 0.07849(7) 0.0277(4) Uani 1 1 d . . .
C2 C 1.2766(3) 0.36852(15) 0.13582(7) 0.0345(4) Uani 1 1 d . . .
H2 H 1.3651 0.3275 0.1517 0.041 Uiso 1 1 calc R . .
C3 C 1.1574(3) 0.42323(14) 0.16230(8) 0.0338(4) Uani 1 1 d . . .
H3 H 1.1491 0.4277 0.2000 0.041 Uiso 1 1 calc R . .
C4 C 1.0451(2) 0.47358(13) 0.12180(7) 0.0277(4) Uani 1 1 d . . .
C5 C 0.9063(2) 0.53741(13) 0.13487(7) 0.0270(4) Uani 1 1 d . . .
C6 C 0.7937(2) 0.58617(13) 0.09620(7) 0.0266(4) Uani 1 1 d . . .
C7 C 0.6469(2) 0.65213(13) 0.10826(7) 0.0288(4) Uani 1 1 d . . .
C8 C 0.5760(2) 0.68682(13) 0.05951(7) 0.0280(4) Uani 1 1 d . . .
C9 C 0.6793(2) 0.64160(12) 0.01711(7) 0.0263(4) Uani 1 1 d . . .
C10 C 0.6537(2) 0.65829(13) -0.03885(7) 0.0272(4) Uani 1 1 d . . .
C11 C 0.8874(2) 0.55385(15) 0.19479(7) 0.0322(4) Uani 1 1 d . . .
C12 C 0.8277(3) 0.47675(19) 0.22750(8) 0.0467(5) Uani 1 1 d . . .
H12 H 0.7944 0.4152 0.2119 0.056 Uiso 1 1 calc R . .
C13 C 0.8171(3) 0.4905(2) 0.28345(9) 0.0620(8) Uani 1 1 d . . .
H13 H 0.7777 0.4383 0.3052 0.074 Uiso 1 1 calc R . .
C14 C 0.8646(3) 0.5811(3) 0.30640(10) 0.0684(9) Uani 1 1 d . . .
H14 H 0.8550 0.5908 0.3437 0.082 Uiso 1 1 calc R . .
C15 C 0.9264(3) 0.6577(2) 0.27486(10) 0.0588(7) Uani 1 1 d . . .
H15 H 0.9594 0.7189 0.2909 0.071 Uiso 1 1 calc R . .
C16 C 0.9400(3) 0.64422(17) 0.21883(8) 0.0414(5) Uani 1 1 d . . .
H16 H 0.9844 0.6959 0.1976 0.050 Uiso 1 1 calc R . .
C17 C 0.5746(2) 0.68102(14) 0.16155(7) 0.0307(4) Uani 1 1 d . . .
C18 C 0.4813(3) 0.61239(16) 0.19185(8) 0.0387(5) Uani 1 1 d . . .
H18 H 0.4671 0.5464 0.1795 0.046 Uiso 1 1 calc R . .
C19 C 0.4091(3) 0.64106(19) 0.24035(9) 0.0463(5) Uani 1 1 d . . .
H19 H 0.3467 0.5943 0.2604 0.056 Uiso 1 1 calc R . .
C20 C 0.4292(3) 0.7380(2) 0.25899(9) 0.0486(6) Uani 1 1 d . . .
H20 H 0.3818 0.7567 0.2919 0.058 Uiso 1 1 calc R . .
C21 C 0.5192(3) 0.80750(18) 0.22919(9) 0.0463(5) Uani 1 1 d . . .
H21 H 0.5316 0.8735 0.2418 0.056 Uiso 1 1 calc R . .
C22 C 0.5919(3) 0.77964(16) 0.18018(8) 0.0382(5) Uani 1 1 d . . .
H22 H 0.6521 0.8271 0.1600 0.046 Uiso 1 1 calc R . .
C23 C 0.4189(2) 0.75536(13) 0.05551(7) 0.0290(4) Uani 1 1 d . . .
C24 C 0.2519(3) 0.71894(15) 0.06819(8) 0.0374(4) Uani 1 1 d . . .
H24 H 0.2392 0.6513 0.0775 0.045 Uiso 1 1 calc R . .
C25 C 0.1050(3) 0.78170(17) 0.06721(10) 0.0462(5) Uani 1 1 d . . .
H25 H -0.0056 0.7562 0.0758 0.055 Uiso 1 1 calc R . .
C26 C 0.1218(3) 0.88206(17) 0.05352(10) 0.0488(5) Uani 1 1 d . . .
H26 H 0.0227 0.9242 0.0525 0.059 Uiso 1 1 calc R . .
C27 C 0.2863(3) 0.91955(15) 0.04142(9) 0.0443(5) Uani 1 1 d . . .
H27 H 0.2982 0.9872 0.0321 0.053 Uiso 1 1 calc R . .
C28 C 0.4339(3) 0.85713(14) 0.04304(8) 0.0348(4) Uani 1 1 d . . .
H28 H 0.5448 0.8837 0.0357 0.042 Uiso 1 1 calc R . .
C29 C 0.5114(2) 0.72812(13) -0.06111(7) 0.0286(4) Uani 1 1 d . . .
C30 C 0.3342(3) 0.69863(15) -0.06599(8) 0.0377(4) Uani 1 1 d . . .
H30 H 0.3009 0.6349 -0.0542 0.045 Uiso 1 1 calc R . .
C31 C 0.2068(3) 0.76419(18) -0.08841(9) 0.0481(6) Uani 1 1 d . . .
H31 H 0.0879 0.7445 -0.0912 0.058 Uiso 1 1 calc R . .
C32 C 0.2557(3) 0.85854(17) -0.10655(9) 0.0491(6) Uani 1 1 d . . .
H32 H 0.1696 0.9026 -0.1211 0.059 Uiso 1 1 calc R . .
C33 C 0.4312(3) 0.88720(16) -0.10308(8) 0.0427(5) Uani 1 1 d . . .
H33 H 0.4646 0.9501 -0.1160 0.051 Uiso 1 1 calc R . .
C34 C 0.5585(3) 0.82258(14) -0.08036(8) 0.0345(4) Uani 1 1 d . . .
H34 H 0.6772 0.8426 -0.0779 0.041 Uiso 1 1 calc R . .
N1 N 1.0989(2) 0.44934(11) 0.07015(6) 0.0260(3) Uani 1 1 d . . .
N2 N 0.81085(19) 0.58004(10) 0.04026(6) 0.0259(3) Uani 1 1 d . . .
Cu1 Cu 1.0000 0.5000 0.0000 0.02377(9) Uani 1 2 d S . .

loop_
_atom_site_aniso_label
_atom_site_aniso_U_11
_atom_site_aniso_U_22
_atom_site_aniso_U_33
_atom_site_aniso_U_23
_atom_site_aniso_U_13
_atom_site_aniso_U_12
C1 0.0349(9) 0.0263(8) 0.0220(9) -0.0004(7) 0.0016(7) -0.0021(7)
C2 0.0422(11) 0.0394(10) 0.0217(9) 0.0006(8) -0.0015(8) 0.0049(8)
C3 0.0430(11) 0.0392(10) 0.0190(9) -0.0004(7) 0.0009(8) 0.0019(8)
C4 0.0372(10) 0.0270(8) 0.0191(8) -0.0020(6) 0.0024(7) -0.0050(7)
C5 0.0336(9) 0.0282(8) 0.0193(8) -0.0028(7) 0.0034(7) -0.0055(7)
C6 0.0338(9) 0.0261(8) 0.0203(8) -0.0030(7) 0.0047(7) -0.0061(7)
C7 0.0330(9) 0.0289(9) 0.0250(9) -0.0044(7) 0.0062(7) -0.0037(7)
C8 0.0318(9) 0.0277(9) 0.0247(9) -0.0026(7) 0.0057(7) -0.0038(7)
C9 0.0310(9) 0.0237(8) 0.0247(9) -0.0014(7) 0.0040(7) -0.0037(7)
C10 0.0317(9) 0.0263(8) 0.0236(9) -0.0012(7) 0.0018(7) -0.0034(7)
C11 0.0311(9) 0.0454(11) 0.0203(9) -0.0039(8) 0.0022(7) 0.0040(8)
C12 0.0474(13) 0.0650(15) 0.0281(11) 0.0045(10) 0.0060(9) -0.0036(10)
C13 0.0459(13) 0.115(2) 0.0256(11) 0.0138(14) 0.0073(10) 0.0010(14)
C14 0.0418(13) 0.143(3) 0.0207(11) -0.0164(15) 0.0034(10) 0.0127(16)
C15 0.0477(13) 0.0873(19) 0.0404(14) -0.0340(13) -0.0094(11) 0.0146(13)
C16 0.0391(11) 0.0516(12) 0.0332(11) -0.0137(9) -0.0028(9) 0.0065(9)
C17 0.0300(9) 0.0397(10) 0.0225(9) -0.0048(7) 0.0023(7) 0.0016(8)
C18 0.0380(11) 0.0467(11) 0.0318(11) -0.0053(9) 0.0068(8) -0.0033(9)
C19 0.0395(12) 0.0657(15) 0.0347(12) 0.0016(10) 0.0121(9) 0.0009(10)
C20 0.0461(12) 0.0733(16) 0.0267(11) -0.0094(10) 0.0071(9) 0.0123(11)
C21 0.0520(13) 0.0514(13) 0.0353(12) -0.0159(10) -0.0002(10) 0.0115(10)
C22 0.0426(11) 0.0415(11) 0.0307(10) -0.0059(8) 0.0025(9) 0.0020(9)
C23 0.0358(10) 0.0298(9) 0.0216(9) -0.0041(7) 0.0039(7) -0.0016(7)
C24 0.0391(11) 0.0324(10) 0.0411(12) 0.0012(8) 0.0070(9) -0.0048(8)
C25 0.0340(11) 0.0485(13) 0.0567(14) 0.0004(11) 0.0098(10) -0.0035(9)
C26 0.0441(12) 0.0453(12) 0.0573(15) -0.0039(11) 0.0061(11) 0.0100(10)
C27 0.0538(13) 0.0294(10) 0.0499(13) -0.0006(9) 0.0050(10) 0.0019(9)
C28 0.0386(10) 0.0325(10) 0.0339(11) -0.0025(8) 0.0073(8) -0.0070(8)
C29 0.0340(9) 0.0319(9) 0.0200(8) -0.0032(7) 0.0020(7) 0.0018(7)
C30 0.0401(11) 0.0393(11) 0.0337(11) -0.0037(9) 0.0003(9) -0.0048(8)
C31 0.0353(11) 0.0578(14) 0.0503(14) -0.0079(11) -0.0081(10) 0.0016(10)
C32 0.0541(14) 0.0503(13) 0.0417(13) -0.0034(10) -0.0124(10) 0.0160(11)
C33 0.0579(14) 0.0361(11) 0.0338(11) 0.0037(8) -0.0018(10) 0.0052(9)
C34 0.0384(10) 0.0344(10) 0.0308(10) 0.0010(8) 0.0025(8) 0.0002(8)
N1 0.0342(8) 0.0264(7) 0.0176(7) -0.0012(6) 0.0040(6) -0.0024(6)
N2 0.0336(8) 0.0256(7) 0.0189(7) -0.0013(6) 0.0039(6) -0.0019(6)
Cu1 0.03080(16) 0.02421(15) 0.01649(14) -0.00071(11) 0.00307(11) -0.00238(12)

loop_
_atom_type_symbol
_atom_type_description
_atom_type_scat_dispersion_real
_atom_type_scat_dispersion_imag
_atom_type_scat_source
C C 0.0033 0.0016 'International Tables Vol C Tables 4.2.6.8 and 6.1.1.4'
H H 0.0000 0.0000 'International Tables Vol C Tables 4.2.6.8 and 6.1.1.4'
N N 0.0061 0.0033 'International Tables Vol C Tables 4.2.6.8 and 6.1.1.4'
Cu Cu 0.3201 1.2651 'International Tables Vol C Tables 4.2.6.8 and 6.1.1.4'

loop_
_geom_angle_atom_site_label_1
_geom_angle_atom_site_label_2
_geom_angle_atom_site_label_3
_geom_angle
_geom_angle_site_symmetry_1
_geom_angle_site_symmetry_3
_geom_angle_publ_flag
N1 C1 C10 127.43(16) . 3_765 ?
N1 C1 C2 110.11(16) . . ?
C10 C1 C2 122.44(16) 3_765 . ?
C3 C2 C1 107.27(17) . . ?
C3 C2 H2 126.4 . . ?
C1 C2 H2 126.4 . . ?
C2 C3 C4 107.49(17) . . ?
C2 C3 H3 126.3 . . ?
C4 C3 H3 126.3 . . ?
N1 C4 C5 127.23(16) . . ?
N1 C4 C3 109.68(16) . . ?
C5 C4 C3 123.09(16) . . ?
C4 C5 C6 124.14(16) . . ?
C4 C5 C11 114.82(16) . . ?
C6 C5 C11 121.02(16) . . ?
N2 C6 C5 124.23(16) . . ?
N2 C6 C7 110.09(15) . . ?
C5 C6 C7 125.66(16) . . ?
C8 C7 C6 107.16(16) . . ?
C8 C7 C17 122.54(17) . . ?
C6 C7 C17 130.30(16) . . ?
C7 C8 C9 106.65(16) . . ?
C7 C8 C23 122.63(16) . . ?
C9 C8 C23 130.69(16) . . ?
N2 C9 C10 124.12(16) . . ?
N2 C9 C8 110.18(15) . . ?
C10 C9 C8 125.69(16) . . ?
C9 C10 C1 124.19(16) . 3_765 ?
C9 C10 C29 121.35(16) . . ?
C1 C10 C29 114.44(15) 3_765 . ?
C16 C11 C12 119.02(19) . . ?
C16 C11 C5 120.32(18) . . ?
C12 C11 C5 120.53(18) . . ?
C11 C12 C13 120.6(2) . . ?
C11 C12 H12 119.7 . . ?
C13 C12 H12 119.7 . . ?
C14 C13 C12 119.8(3) . . ?
C14 C13 H13 120.1 . . ?
C12 C13 H13 120.1 . . ?
C13 C14 C15 120.5(2) . . ?
C13 C14 H14 119.8 . . ?
C15 C14 H14 119.8 . . ?
C14 C15 C16 120.3(2) . . ?
C14 C15 H15 119.9 . . ?
C16 C15 H15 119.9 . . ?
C11 C16 C15 119.8(2) . . ?
C11 C16 H16 120.1 . . ?
C15 C16 H16 120.1 . . ?
C18 C17 C22 118.92(18) . . ?
C18 C17 C7 121.10(17) . . ?
C22 C17 C7 119.89(17) . . ?
C19 C18 C17 120.6(2) . . ?
C19 C18 H18 119.7 . . ?
C17 C18 H18 119.7 . . ?
C20 C19 C18 120.2(2) . . ?
C20 C19 H19 119.9 . . ?
C18 C19 H19 119.9 . . ?
C19 C20 C21 120.1(2) . . ?
C19 C20 H20 120.0 . . ?
C21 C20 H20 120.0 . . ?
C20 C21 C22 120.2(2) . . ?
C20 C21 H21 119.9 . . ?
C22 C21 H21 119.9 . . ?
C17 C22 C21 119.9(2) . . ?
C17 C22 H22 120.0 . . ?
C21 C22 H22 120.0 . . ?
C28 C23 C24 117.95(18) . . ?
C28 C23 C8 122.29(17) . . ?
C24 C23 C8 119.61(16) . . ?
C25 C24 C23 121.04(18) . . ?
C25 C24 H24 119.5 . . ?
C23 C24 H24 119.5 . . ?
C26 C25 C24 120.1(2) . . ?
C26 C25 H25 119.9 . . ?
C24 C25 H25 119.9 . . ?
C27 C26 C25 119.6(2) . . ?
C27 C26 H26 120.2 . . ?
C25 C26 H26 120.2 . . ?
C26 C27 C28 120.4(2) . . ?
C26 C27 H27 119.8 . . ?
C28 C27 H27 119.8 . . ?
C27 C28 C23 120.91(19) . . ?
C27 C28 H28 119.5 . . ?
C23 C28 H28 119.5 . . ?
C30 C29 C34 118.87(17) . . ?
C30 C29 C10 121.61(17) . . ?
C34 C29 C10 119.42(16) . . ?
C31 C30 C29 120.03(19) . . ?
C31 C30 H30 120.0 . . ?
C29 C30 H30 120.0 . . ?
C32 C31 C30 120.3(2) . . ?
C32 C31 H31 119.9 . . ?
C30 C31 H31 119.9 . . ?
C33 C32 C31 120.0(2) . . ?
C33 C32 H32 120.0 . . ?
C31 C32 H32 120.0 . . ?
C32 C33 C34 120.0(2) . . ?
C32 C33 H33 120.0 . . ?
C34 C33 H33 120.0 . . ?
C33 C34 C29 120.84(19) . . ?
C33 C34 H34 119.6 . . ?
C29 C34 H34 119.6 . . ?
C1 N1 C4 105.44(14) . . ?
C1 N1 Cu1 127.09(12) . . ?
C4 N1 Cu1 127.42(12) . . ?
C9 N2 C6 105.92(14) . . ?
C9 N2 Cu1 127.07(12) . . ?
C6 N2 Cu1 126.97(12) . . ?
N1 Cu1 N1 180.00(9) 3_765 . ?
N1 Cu1 N2 89.91(6) 3_765 3_765 ?
N1 Cu1 N2 90.09(6) . 3_765 ?
N1 Cu1 N2 90.09(6) 3_765 . ?
N1 Cu1 N2 89.91(6) . . ?
N2 Cu1 N2 180.00(7) 3_765 . ?

loop_
_geom_bond_atom_site_label_1
_geom_bond_atom_site_label_2
_geom_bond_distance
_geom_bond_site_symmetry_2
_geom_bond_publ_flag
C1 N1 1.380(2) . ?
C1 C10 1.398(3) 3_765 ?
C1 C2 1.433(2) . ?
C2 C3 1.342(3) . ?
C2 H2 0.9300 . ?
C3 C4 1.437(2) . ?
C3 H3 0.9300 . ?
C4 N1 1.384(2) . ?
C4 C5 1.391(3) . ?
C5 C6 1.398(2) . ?
C5 C11 1.497(2) . ?
C6 N2 1.385(2) . ?
C6 C7 1.448(3) . ?
C7 C8 1.365(2) . ?
C7 C17 1.487(3) . ?
C8 C9 1.454(2) . ?
C8 C23 1.489(3) . ?
C9 N2 1.382(2) . ?
C9 C10 1.393(2) . ?
C10 C1 1.398(3) 3_765 ?
C10 C29 1.497(2) . ?
C11 C16 1.383(3) . ?
C11 C12 1.385(3) . ?
C12 C13 1.389(3) . ?
C12 H12 0.9300 . ?
C13 C14 1.365(4) . ?
C13 H13 0.9300 . ?
C14 C15 1.369(4) . ?
C14 H14 0.9300 . ?
C15 C16 1.393(3) . ?
C15 H15 0.9300 . ?
C16 H16 0.9300 . ?
C17 C18 1.384(3) . ?
C17 C22 1.387(3) . ?
C18 C19 1.382(3) . ?
C18 H18 0.9300 . ?
C19 C20 1.368(3) . ?
C19 H19 0.9300 . ?
C20 C21 1.372(3) . ?
C20 H20 0.9300 . ?
C21 C22 1.392(3) . ?
C21 H21 0.9300 . ?
C22 H22 0.9300 . ?
C23 C28 1.387(3) . ?
C23 C24 1.392(3) . ?
C24 C25 1.381(3) . ?
C24 H24 0.9300 . ?
C25 C26 1.378(3) . ?
C25 H25 0.9300 . ?
C26 C27 1.377(3) . ?
C26 H26 0.9300 . ?
C27 C28 1.382(3) . ?
C27 H27 0.9300 . ?
C28 H28 0.9300 . ?
C29 C30 1.387(3) . ?
C29 C34 1.388(3) . ?
C30 C31 1.387(3) . ?
C30 H30 0.9300 . ?
C31 C32 1.381(3) . ?
C31 H31 0.9300 . ?
C32 C33 1.371(3) . ?
C32 H32 0.9300 . ?
C33 C34 1.381(3) . ?
C33 H33 0.9300 . ?
C34 H34 0.9300 . ?
N1 Cu1 1.9591(14) . ?
N2 Cu1 2.0602(14) . ?
Cu1 N1 1.9591(14) 3_765 ?
Cu1 N2 2.0602(14) 3_765 ?

loop_
_geom_torsion_atom_site_label_1
_geom_torsion_atom_site_label_2
_geom_torsion_atom_site_label_3
_geom_torsion_atom_site_label_4
_geom_torsion
_geom_torsion_site_symmetry_1
_geom_torsion_site_symmetry_2
_geom_torsion_site_symmetry_3
_geom_torsion_site_symmetry_4
_geom_torsion_publ_flag
N1 C1 C2 C3 -0.8(2) . . . . ?
C10 C1 C2 C3 177.81(17) 3_765 . . . ?
C1 C2 C3 C4 0.8(2) . . . . ?
C2 C3 C4 N1 -0.6(2) . . . . ?
C2 C3 C4 C5 -179.79(18) . . . . ?
N1 C4 C5 C6 1.8(3) . . . . ?
C3 C4 C5 C6 -179.11(17) . . . . ?
N1 C4 C5 C11 -176.37(16) . . . . ?
C3 C4 C5 C11 2.7(3) . . . . ?
C4 C5 C6 N2 -2.6(3) . . . . ?
C11 C5 C6 N2 175.45(16) . . . . ?
C4 C5 C6 C7 179.28(17) . . . . ?
C11 C5 C6 C7 -2.7(3) . . . . ?
N2 C6 C7 C8 -0.6(2) . . . . ?
C5 C6 C7 C8 177.76(17) . . . . ?
N2 C6 C7 C17 178.82(17) . . . . ?
C5 C6 C7 C17 -2.8(3) . . . . ?
C6 C7 C8 C9 0.23(19) . . . . ?
C17 C7 C8 C9 -179.22(16) . . . . ?
C6 C7 C8 C23 178.62(15) . . . . ?
C17 C7 C8 C23 -0.8(3) . . . . ?
C7 C8 C9 N2 0.17(19) . . . . ?
C23 C8 C9 N2 -178.03(17) . . . . ?
C7 C8 C9 C10 -178.76(17) . . . . ?
C23 C8 C9 C10 3.0(3) . . . . ?
N2 C9 C10 C1 -0.1(3) . . . 3_765 ?
C8 C9 C10 C1 178.71(16) . . . 3_765 ?
N2 C9 C10 C29 -178.39(15) . . . . ?
C8 C9 C10 C29 0.4(3) . . . . ?
C4 C5 C11 C16 105.4(2) . . . . ?
C6 C5 C11 C16 -72.8(2) . . . . ?
C4 C5 C11 C12 -70.4(2) . . . . ?
C6 C5 C11 C12 111.3(2) . . . . ?
C16 C11 C12 C13 1.4(3) . . . . ?
C5 C11 C12 C13 177.3(2) . . . . ?
C11 C12 C13 C14 0.5(4) . . . . ?
C12 C13 C14 C15 -1.4(4) . . . . ?
C13 C14 C15 C16 0.5(4) . . . . ?
C12 C11 C16 C15 -2.3(3) . . . . ?
C5 C11 C16 C15 -178.23(18) . . . . ?
C14 C15 C16 C11 1.4(3) . . . . ?
C8 C7 C17 C18 108.2(2) . . . . ?
C6 C7 C17 C18 -71.1(3) . . . . ?
C8 C7 C17 C22 -68.3(2) . . . . ?
C6 C7 C17 C22 112.3(2) . . . . ?
C22 C17 C18 C19 -1.1(3) . . . . ?
C7 C17 C18 C19 -177.64(18) . . . . ?
C17 C18 C19 C20 0.0(3) . . . . ?
C18 C19 C20 C21 0.9(3) . . . . ?
C19 C20 C21 C22 -0.6(3) . . . . ?
C18 C17 C22 C21 1.3(3) . . . . ?
C7 C17 C22 C21 177.90(18) . . . . ?
C20 C21 C22 C17 -0.4(3) . . . . ?
C7 C8 C23 C28 106.2(2) . . . . ?
C9 C8 C23 C28 -75.8(3) . . . . ?
C7 C8 C23 C24 -69.3(2) . . . . ?
C9 C8 C23 C24 108.6(2) . . . . ?
C28 C23 C24 C25 1.4(3) . . . . ?
C8 C23 C24 C25 177.14(19) . . . . ?
C23 C24 C25 C26 0.0(3) . . . . ?
C24 C25 C26 C27 -0.7(4) . . . . ?
C25 C26 C27 C28 -0.1(3) . . . . ?
C26 C27 C28 C23 1.6(3) . . . . ?
C24 C23 C28 C27 -2.2(3) . . . . ?
C8 C23 C28 C27 -177.81(18) . . . . ?
C9 C10 C29 C30 -78.6(2) . . . . ?
C1 C10 C29 C30 102.9(2) 3_765 . . . ?
C9 C10 C29 C34 105.3(2) . . . . ?
C1 C10 C29 C34 -73.2(2) 3_765 . . . ?
C34 C29 C30 C31 -1.8(3) . . . . ?
C10 C29 C30 C31 -177.93(18) . . . . ?
C29 C30 C31 C32 0.8(3) . . . . ?
C30 C31 C32 C33 0.9(3) . . . . ?
C31 C32 C33 C34 -1.4(3) . . . . ?
C32 C33 C34 C29 0.4(3) . . . . ?
C30 C29 C34 C33 1.2(3) . . . . ?
C10 C29 C34 C33 177.47(18) . . . . ?
C10 C1 N1 C4 -178.09(17) 3_765 . . . ?
C2 C1 N1 C4 0.46(19) . . . . ?
C10 C1 N1 Cu1 -0.5(3) 3_765 . . . ?
C2 C1 N1 Cu1 178.08(12) . . . . ?
C5 C4 N1 C1 179.23(17) . . . . ?
C3 C4 N1 C1 0.04(19) . . . . ?
C5 C4 N1 Cu1 1.6(3) . . . . ?
C3 C4 N1 Cu1 -177.56(12) . . . . ?
C10 C9 N2 C6 178.43(16) . . . . ?
C8 C9 N2 C6 -0.52(18) . . . . ?
C10 C9 N2 Cu1 0.6(2) . . . . ?
C8 C9 N2 Cu1 -178.32(11) . . . . ?
C5 C6 N2 C9 -177.70(16) . . . . ?
C7 C6 N2 C9 0.66(18) . . . . ?
C5 C6 N2 Cu1 0.1(2) . . . . ?
C7 C6 N2 Cu1 178.47(11) . . . . ?
C1 N1 Cu1 N2 -0.01(14) . . . 3_765 ?
C4 N1 Cu1 N2 177.10(14) . . . 3_765 ?
C1 N1 Cu1 N2 179.99(14) . . . . ?
C4 N1 Cu1 N2 -2.90(14) . . . . ?
C9 N2 Cu1 N1 -0.52(14) . . . 3_765 ?
C6 N2 Cu1 N1 -177.88(14) . . . 3_765 ?
C9 N2 Cu1 N1 179.48(14) . . . . ?
C6 N2 Cu1 N1 2.12(14) . . . . ?
